data_7234847
loop_
_publ_author_name
'Parra-Mu\~noz, Nicole'
'Hidalgo, Paulina I.'
'Ripoll, Gerardo'
'Belmar, Julio'
'Pas\'an, Jorge'
'Jim\'enez, Claudio A.'

_publ_section_title
;
 Influence of counterions on the supramolecular frameworks of
 isoquinoline-based silver(i) complexes
;
_journal_issue 1
_journal_name_full CrystEngComm
_journal_page_first 95
_journal_page_last 104
_journal_paper_doi 10.1039/C9CE01411J
_journal_volume 22
_journal_year 2020
_chemical_formula_moiety 'C23 H20 N4 O2 Ag, N O3, H2 O'
_chemical_formula_sum 'C23 H22 Ag N5 O6'
_chemical_formula_weight 572.32
_space_group_crystal_system triclinic
_space_group_IT_number 2
_space_group_name_Hall '-P 1'
_space_group_name_H-M_alt 'P -1'
_symmetry_space_group_name_Hall '-P 1'
_symmetry_space_group_name_H-M 'P -1'
_atom_sites_solution_hydrogens mixed
_audit_creation_method SHELXL-2018/3
_audit_update_record
;
2019-10-17 deposited with the CCDC.    2019-10-23 downloaded from the CCDC.
;
_cell_angle_alpha 87.931(5)
_cell_angle_beta 86.794(6)
_cell_angle_gamma 88.681(7)
_cell_formula_units_Z 2
_cell_length_a 7.3244(6)
_cell_length_b 8.2198(7)
_cell_length_c 19.5570(10)
_cell_measurement_reflns_used 3180
_cell_measurement_temperature 293(2)
_cell_measurement_theta_max 70.3020
_cell_measurement_theta_min 4.4210
_cell_volume 1174.56(15)
_computing_cell_refinement
;
CrysAlisPro, Agilent Technologies,
Version 1.171.36.32 (release 02-08-2013 CrysAlis171 .NET)
(compiled Aug  2 2013,16:46:58)
;
_computing_data_collection
;
CrysAlisPro, Agilent Technologies,
Version 1.171.36.32 (release 02-08-2013 CrysAlis171 .NET)
(compiled Aug  2 2013,16:46:58)
;
_computing_data_reduction
;
CrysAlisPro, Agilent Technologies,
Version 1.171.36.32 (release 02-08-2013 CrysAlis171 .NET)
(compiled Aug  2 2013,16:46:58)
;
_computing_structure_refinement 'SHELXL-2018/3 (Sheldrick, 2018)'
_computing_structure_solution 'SHELXS-2013 (Sheldrick, 2013)'
_diffrn_ambient_temperature 293(2)
_diffrn_detector_area_resol_mean 10.5953
_diffrn_measured_fraction_theta_full 0.990
_diffrn_measured_fraction_theta_max 0.965
_diffrn_measurement_device_type 'SuperNova, Dual, Cu at zero, Atlas'
_diffrn_measurement_method '\w scans'
_diffrn_radiation_monochromator mirror
_diffrn_radiation_source 'SuperNova (Cu) X-ray Source'
_diffrn_radiation_type 'Cu K\a'
_diffrn_radiation_wavelength 1.5418
_diffrn_reflns_av_R_equivalents 0.0744
_diffrn_reflns_av_unetI/netI 0.0822
_diffrn_reflns_Laue_measured_fraction_full 0.990
_diffrn_reflns_Laue_measured_fraction_max 0.965
_diffrn_reflns_limit_h_max 8
_diffrn_reflns_limit_h_min -8
_diffrn_reflns_limit_k_max 9
_diffrn_reflns_limit_k_min -9
_diffrn_reflns_limit_l_max 23
_diffrn_reflns_limit_l_min -18
_diffrn_reflns_number 7581
_diffrn_reflns_point_group_measured_fraction_full 0.990
_diffrn_reflns_point_group_measured_fraction_max 0.965
_diffrn_reflns_theta_full 67.684
_diffrn_reflns_theta_max 70.648
_diffrn_reflns_theta_min 4.532
_exptl_absorpt_coefficient_mu 7.317
_exptl_absorpt_correction_T_max 0.931
_exptl_absorpt_correction_T_min 0.398
_exptl_absorpt_correction_type gaussian
_exptl_absorpt_process_details
;
CrysAlisPro, Agilent Technologies,
Version 1.171.37.35 (release 13-08-2014 CrysAlis171 .NET)
(compiled Aug 13 2014,18:06:01)
Numerical absorption correction based on gaussian integration over
            a multifaceted crystal model
Empirical absorption correction using spherical harmonics,
 implemented in SCALE3 ABSPACK scaling algorithm.
;
_exptl_crystal_colour colourless
_exptl_crystal_density_diffrn 1.618
_exptl_crystal_description needle
_exptl_crystal_F_000 580
_exptl_crystal_size_max 0.6426
_exptl_crystal_size_mid 0.0698
_exptl_crystal_size_min 0.0199
_refine_diff_density_max 1.341
_refine_diff_density_min -1.531
_refine_diff_density_rms 0.132
_refine_ls_extinction_method none
_refine_ls_goodness_of_fit_ref 1.043
_refine_ls_hydrogen_treatment mixed
_refine_ls_matrix_type full
_refine_ls_number_parameters 322
_refine_ls_number_reflns 4340
_refine_ls_number_restraints 3
_refine_ls_restrained_S_all 1.043
_refine_ls_R_factor_all 0.0784
_refine_ls_R_factor_gt 0.0629
_refine_ls_shift/su_max 0.000
_refine_ls_shift/su_mean 0.000
_refine_ls_structure_factor_coef Fsqd
_refine_ls_weighting_details 'w=1/[\s^2^(Fo^2^)+(0.1158P)^2^] where P=(Fo^2^+2Fc^2^)/3'
_refine_ls_weighting_scheme calc
_refine_ls_wR_factor_gt 0.1642
_refine_ls_wR_factor_ref 0.1824
_reflns_Friedel_coverage 0.000
_reflns_number_gt 3533
_reflns_number_total 4340
_reflns_threshold_expression 'I > 2\s(I)'
_cod_data_source_file c9ce01411j2.cif
_cod_data_source_block compound_C3_Ag_NO3_2b
_cod_depositor_comments
;Adding full bibliography for 7234842--7234848.cif.

 Adding full bibliography for 7234842--7234848.cif.
;
_cod_database_code 7234847
_shelx_shelxl_version_number 2018/3
_shelx_space_group_comment
;
The symmetry employed for this shelxl refinement is uniquely defined
by the following loop, which should always be used as a source of
symmetry information in preference to the above space-group names.
They are only intended as comments.
;

loop_
_space_group_symop_operation_xyz
'x, y, z'
'-x, -y, -z'

loop_
_atom_site_label
_atom_site_type_symbol
_atom_site_fract_x
_atom_site_fract_y
_atom_site_fract_z
_atom_site_U_iso_or_equiv
_atom_site_adp_type
_atom_site_occupancy
_atom_site_site_symmetry_order
_atom_site_calc_flag
_atom_site_refinement_flags_posn
_atom_site_refinement_flags_adp
C1 C 0.3275(7) 0.5056(6) 0.2996(3) 0.0363(10) Uani 1 1 d . .
C2 C 0.3303(7) 0.5792(7) 0.3692(3) 0.0370(10) Uani 1 1 d . .
C3 C 0.2758(7) 0.4849(8) 0.4287(3) 0.0428(12) Uani 1 1 d . .
C4 C 0.2154(8) 0.3236(8) 0.4276(4) 0.0532(15) Uani 1 1 d . .
H4 H 0.209578 0.272689 0.386101 0.064 Uiso 1 1 calc R U
C5 C 0.1656(10) 0.2424(10) 0.4874(5) 0.070(2) Uani 1 1 d . .
H5 H 0.127416 0.135462 0.486378 0.084 Uiso 1 1 calc R U
C6 C 0.1708(11) 0.3178(12) 0.5510(4) 0.076(2) Uani 1 1 d . .
H6 H 0.138163 0.259942 0.591376 0.091 Uiso 1 1 calc R U
C7 C 0.2235(10) 0.4751(12) 0.5531(4) 0.067(2) Uani 1 1 d . .
H7 H 0.222967 0.524846 0.595038 0.080 Uiso 1 1 calc R U
C8 C 0.2788(7) 0.5639(9) 0.4930(3) 0.0500(14) Uani 1 1 d . .
C9 C 0.3345(9) 0.7266(10) 0.4913(3) 0.0583(17) Uani 1 1 d . .
H9 H 0.335505 0.781415 0.532075 0.070 Uiso 1 1 calc R U
C10 C 0.3859(9) 0.8040(9) 0.4325(3) 0.0527(14) Uani 1 1 d . .
H10 H 0.426258 0.910354 0.433240 0.063 Uiso 1 1 calc R U
C11 C 0.1855(9) 0.5297(8) 0.1887(3) 0.0480(13) Uani 1 1 d . .
H11A H 0.292024 0.468106 0.171681 0.058 Uiso 1 1 calc R U
H11B H 0.171131 0.624630 0.158428 0.058 Uiso 1 1 calc R U
C12 C 0.0178(9) 0.4252(7) 0.1867(3) 0.0494(14) Uani 1 1 d . .
H12A H -0.006101 0.408804 0.139134 0.059 Uiso 1 1 calc R U
H12B H 0.044778 0.319284 0.207672 0.059 Uiso 1 1 calc R U
C13 C -0.1540(9) 0.4949(7) 0.2223(3) 0.0478(13) Uani 1 1 d . .
H13A H -0.255116 0.424205 0.215430 0.057 Uiso 1 1 calc R U
H13B H -0.137276 0.495685 0.271174 0.057 Uiso 1 1 calc R U
C14 C -0.3032(7) 0.6909(6) 0.1447(3) 0.0390(11) Uani 1 1 d . .
C15 C -0.3320(7) 0.8695(6) 0.1268(3) 0.0364(11) Uani 1 1 d . .
C16 C -0.2884(7) 0.9313(6) 0.0599(3) 0.0376(11) Uani 1 1 d . .
C17 C -0.2092(8) 0.8367(8) 0.0065(3) 0.0460(13) Uani 1 1 d . .
H17 H -0.182354 0.726812 0.014672 0.055 Uiso 1 1 calc R U
C18 C -0.1724(9) 0.9060(9) -0.0567(3) 0.0553(15) Uani 1 1 d . .
H18 H -0.120039 0.842628 -0.091342 0.066 Uiso 1 1 calc R U
C19 C -0.2115(9) 1.0701(9) -0.0708(3) 0.0541(15) Uani 1 1 d . .
H19 H -0.187120 1.114405 -0.114678 0.065 Uiso 1 1 calc R U
C20 C -0.2853(9) 1.1660(8) -0.0205(4) 0.0530(15) Uani 1 1 d . .
H20 H -0.310949 1.275401 -0.030287 0.064 Uiso 1 1 calc R U
C21 C -0.3228(7) 1.1008(6) 0.0457(3) 0.0391(11) Uani 1 1 d . .
C22 C -0.3983(8) 1.1942(7) 0.1005(3) 0.0461(13) Uani 1 1 d . .
H22 H -0.421443 1.305170 0.093802 0.055 Uiso 1 1 calc R U
C23 C -0.4362(9) 1.1214(7) 0.1622(3) 0.0470(13) Uani 1 1 d . .
H23 H -0.487061 1.184398 0.197238 0.056 Uiso 1 1 calc R U
Ag1 Ag 0.49397(6) 0.86960(5) 0.27918(2) 0.0503(2) Uani 1 1 d . .
N1 N 0.2172(7) 0.5832(6) 0.2571(3) 0.0443(10) Uani 1 1 d . .
H1 H 0.161224 0.670248 0.270841 0.053 Uiso 1 1 calc R U
N2 N 0.3804(7) 0.7295(6) 0.3708(2) 0.0420(10) Uani 1 1 d . .
N3 N -0.2017(7) 0.6588(6) 0.1984(3) 0.0462(11) Uani 1 1 d . .
H3 H -0.162540 0.739349 0.219835 0.055 Uiso 1 1 calc R U
N4 N -0.4040(6) 0.9601(6) 0.1759(2) 0.0390(9) Uani 1 1 d . .
O1 O 0.4194(7) 0.3834(6) 0.2856(2) 0.0542(10) Uani 1 1 d . .
O2 O -0.3693(8) 0.5871(5) 0.1103(3) 0.0598(12) Uani 1 1 d . .
O1W O 0.5921(7) 1.1098(6) 0.3491(3) 0.0550(10) Uani 1 1 d D .
H1W H 0.707(4) 1.094(10) 0.340(5) 0.083 Uiso 1 1 d D U
H2W H 0.559(10) 1.207(5) 0.338(5) 0.083 Uiso 1 1 d D U
N5 N 0.0303(8) 0.9931(7) 0.2861(3) 0.0555(13) Uani 1 1 d . .
O3 O -0.0448(9) 0.8609(6) 0.2966(3) 0.0700(14) Uani 1 1 d . .
O4 O 0.1623(10) 0.9994(11) 0.2437(4) 0.110(3) Uani 1 1 d . .
O5 O -0.0291(10) 1.1146(8) 0.3141(5) 0.098(2) Uani 1 1 d . .

loop_
_atom_site_aniso_label
_atom_site_aniso_U_11
_atom_site_aniso_U_22
_atom_site_aniso_U_33
_atom_site_aniso_U_23
_atom_site_aniso_U_13
_atom_site_aniso_U_12
C1 0.039(2) 0.035(3) 0.035(3) -0.004(2) 0.0022(19) -0.0037(19)
C2 0.035(2) 0.042(3) 0.034(3) -0.004(2) 0.0013(19) -0.0015(19)
C3 0.033(2) 0.055(3) 0.040(3) 0.001(2) 0.004(2) 0.001(2)
C4 0.045(3) 0.056(4) 0.057(4) 0.005(3) 0.007(3) -0.002(2)
C5 0.052(4) 0.068(5) 0.086(6) 0.021(4) 0.019(3) -0.002(3)
C6 0.063(4) 0.102(7) 0.057(5) 0.029(4) 0.019(3) 0.009(4)
C7 0.056(4) 0.102(6) 0.039(4) 0.008(4) 0.009(3) 0.014(4)
C8 0.036(3) 0.077(4) 0.036(3) 0.002(3) 0.004(2) 0.006(3)
C9 0.055(3) 0.082(5) 0.039(3) -0.021(3) 0.004(3) 0.005(3)
C10 0.059(3) 0.056(4) 0.044(3) -0.018(3) 0.002(3) -0.007(3)
C11 0.056(3) 0.053(3) 0.036(3) -0.006(2) -0.005(2) 0.002(3)
C12 0.066(4) 0.034(3) 0.049(3) -0.006(2) -0.012(3) 0.007(2)
C13 0.058(3) 0.039(3) 0.047(3) 0.003(2) -0.007(3) -0.008(2)
C14 0.046(3) 0.033(3) 0.038(3) -0.008(2) -0.003(2) -0.006(2)
C15 0.038(2) 0.031(2) 0.041(3) -0.009(2) -0.003(2) -0.0073(18)
C16 0.035(2) 0.036(3) 0.043(3) -0.008(2) -0.002(2) -0.0055(19)
C17 0.050(3) 0.043(3) 0.044(3) -0.013(2) 0.005(2) 0.002(2)
C18 0.055(3) 0.066(4) 0.045(4) -0.014(3) 0.008(3) -0.008(3)
C19 0.061(3) 0.065(4) 0.036(3) 0.001(3) 0.002(3) -0.008(3)
C20 0.052(3) 0.051(3) 0.056(4) 0.003(3) 0.003(3) -0.009(3)
C21 0.039(2) 0.034(3) 0.045(3) -0.006(2) -0.001(2) -0.0086(19)
C22 0.055(3) 0.030(3) 0.054(4) -0.006(2) -0.003(3) -0.003(2)
C23 0.064(3) 0.036(3) 0.042(3) -0.016(2) 0.000(3) -0.002(2)
Ag1 0.0642(3) 0.0468(3) 0.0393(3) -0.00462(17) 0.00640(18) -0.00780(19)
N1 0.047(2) 0.045(3) 0.042(3) -0.014(2) -0.007(2) 0.0039(19)
N2 0.050(2) 0.044(2) 0.033(2) -0.0060(19) 0.0033(18) -0.0050(19)
N3 0.053(3) 0.035(2) 0.052(3) -0.006(2) -0.008(2) -0.0029(19)
N4 0.052(2) 0.040(2) 0.025(2) -0.0073(17) 0.0006(17) -0.0002(18)
O1 0.061(2) 0.051(2) 0.050(3) -0.0077(19) 0.0032(19) 0.0115(19)
O2 0.090(3) 0.033(2) 0.059(3) -0.0068(19) -0.027(2) -0.012(2)
O1W 0.059(2) 0.050(2) 0.057(3) -0.012(2) -0.005(2) -0.0015(19)
N5 0.055(3) 0.051(3) 0.059(3) 0.001(2) 0.003(2) 0.001(2)
O3 0.096(4) 0.048(3) 0.067(3) -0.006(2) -0.013(3) -0.010(2)
O4 0.087(4) 0.137(7) 0.098(5) 0.035(5) 0.037(4) 0.029(4)
O5 0.094(4) 0.058(3) 0.141(6) -0.039(4) 0.025(4) -0.016(3)

loop_
_atom_type_symbol
_atom_type_description
_atom_type_scat_dispersion_real
_atom_type_scat_dispersion_imag
_atom_type_scat_source
C C 0.0181 0.0091 'International Tables Vol C Tables 4.2.6.8 and 6.1.1.4'
H H 0.0000 0.0000 'International Tables Vol C Tables 4.2.6.8 and 6.1.1.4'
Ag Ag 0.1306 4.2820 'International Tables Vol C Tables 4.2.6.8 and 6.1.1.4'
N N 0.0311 0.0180 'International Tables Vol C Tables 4.2.6.8 and 6.1.1.4'
O O 0.0492 0.0322 'International Tables Vol C Tables 4.2.6.8 and 6.1.1.4'

loop_
_geom_angle_atom_site_label_1
_geom_angle_atom_site_label_2
_geom_angle_atom_site_label_3
_geom_angle
_geom_angle_site_symmetry_1
_geom_angle_site_symmetry_3
O1 C1 N1 124.5(5) . .
O1 C1 C2 121.3(5) . .
N1 C1 C2 114.2(5) . .
N2 C2 C3 123.3(5) . .
N2 C2 C1 117.1(5) . .
C3 C2 C1 119.6(5) . .
C4 C3 C2 123.9(6) . .
C4 C3 C8 119.5(6) . .
C2 C3 C8 116.5(5) . .
C5 C4 C3 119.8(7) . .
C5 C4 H4 120.1 . .
C3 C4 H4 120.1 . .
C4 C5 C6 121.2(8) . .
C4 C5 H5 119.4 . .
C6 C5 H5 119.4 . .
C7 C6 C5 120.0(7) . .
C7 C6 H6 120.0 . .
C5 C6 H6 120.0 . .
C6 C7 C8 121.3(8) . .
C6 C7 H7 119.4 . .
C8 C7 H7 119.4 . .
C7 C8 C9 124.3(7) . .
C7 C8 C3 118.2(7) . .
C9 C8 C3 117.4(5) . .
C10 C9 C8 121.4(6) . .
C10 C9 H9 119.3 . .
C8 C9 H9 119.3 . .
C9 C10 N2 121.2(6) . .
C9 C10 H10 119.4 . .
N2 C10 H10 119.4 . .
N1 C11 C12 113.1(5) . .
N1 C11 H11A 108.9 . .
C12 C11 H11A 108.9 . .
N1 C11 H11B 108.9 . .
C12 C11 H11B 108.9 . .
H11A C11 H11B 107.8 . .
C13 C12 C11 114.8(5) . .
C13 C12 H12A 108.6 . .
C11 C12 H12A 108.6 . .
C13 C12 H12B 108.6 . .
C11 C12 H12B 108.6 . .
H12A C12 H12B 107.5 . .
N3 C13 C12 113.7(5) . .
N3 C13 H13A 108.8 . .
C12 C13 H13A 108.8 . .
N3 C13 H13B 108.8 . .
C12 C13 H13B 108.8 . .
H13A C13 H13B 107.7 . .
O2 C14 N3 124.7(5) . .
O2 C14 C15 120.3(5) . .
N3 C14 C15 115.0(5) . .
N4 C15 C16 122.9(5) . .
N4 C15 C14 116.6(5) . .
C16 C15 C14 120.4(5) . .
C15 C16 C17 124.0(5) . .
C15 C16 C21 117.9(5) . .
C17 C16 C21 118.2(5) . .
C18 C17 C16 120.1(6) . .
C18 C17 H17 119.9 . .
C16 C17 H17 119.9 . .
C17 C18 C19 121.4(6) . .
C17 C18 H18 119.3 . .
C19 C18 H18 119.3 . .
C20 C19 C18 120.3(6) . .
C20 C19 H19 119.9 . .
C18 C19 H19 119.9 . .
C19 C20 C21 120.4(6) . .
C19 C20 H20 119.8 . .
C21 C20 H20 119.8 . .
C20 C21 C22 123.3(5) . .
C20 C21 C16 119.5(5) . .
C22 C21 C16 117.2(5) . .
C23 C22 C21 119.7(5) . .
C23 C22 H22 120.2 . .
C21 C22 H22 120.2 . .
C22 C23 N4 123.3(5) . .
C22 C23 H23 118.4 . .
N4 C23 H23 118.4 . .
N4 Ag1 N2 167.48(17) 1_655 .
N4 Ag1 O1W 98.42(16) 1_655 .
N2 Ag1 O1W 93.99(17) . .
C1 N1 C11 123.9(5) . .
C1 N1 H1 118.1 . .
C11 N1 H1 118.1 . .
C2 N2 C10 120.1(5) . .
C2 N2 Ag1 123.4(4) . .
C10 N2 Ag1 116.1(4) . .
C14 N3 C13 123.4(5) . .
C14 N3 H3 118.3 . .
C13 N3 H3 118.3 . .
C15 N4 C23 119.1(5) . .
C15 N4 Ag1 125.6(4) . 1_455
C23 N4 Ag1 115.0(4) . 1_455
Ag1 O1W H1W 95(7) . .
Ag1 O1W H2W 120(7) . .
H1W O1W H2W 111(4) . .
O5 N5 O3 120.9(6) . .
O5 N5 O4 121.2(7) . .
O3 N5 O4 117.8(7) . .

loop_
_geom_bond_atom_site_label_1
_geom_bond_atom_site_label_2
_geom_bond_distance
_geom_bond_site_symmetry_2
C1 O1 1.228(7) .
C1 N1 1.328(7) .
C1 C2 1.510(8) .
C2 N2 1.299(7) .
C2 C3 1.418(8) .
C3 C4 1.409(9) .
C3 C8 1.437(9) .
C4 C5 1.362(10) .
C4 H4 0.9300 .
C5 C6 1.411(14) .
C5 H5 0.9300 .
C6 C7 1.361(14) .
C6 H6 0.9300 .
C7 C8 1.405(10) .
C7 H7 0.9300 .
C8 C9 1.406(11) .
C9 C10 1.334(10) .
C9 H9 0.9300 .
C10 N2 1.376(8) .
C10 H10 0.9300 .
C11 N1 1.456(8) .
C11 C12 1.519(9) .
C11 H11A 0.9700 .
C11 H11B 0.9700 .
C12 C13 1.516(9) .
C12 H12A 0.9700 .
C12 H12B 0.9700 .
C13 N3 1.451(8) .
C13 H13A 0.9700 .
C13 H13B 0.9700 .
C14 O2 1.229(7) .
C14 N3 1.335(8) .
C14 C15 1.509(8) .
C15 N4 1.316(7) .
C15 C16 1.409(8) .
C16 C17 1.416(8) .
C16 C21 1.430(8) .
C17 C18 1.358(9) .
C17 H17 0.9300 .
C18 C19 1.393(11) .
C18 H18 0.9300 .
C19 C20 1.363(10) .
C19 H19 0.9300 .
C20 C21 1.399(9) .
C20 H20 0.9300 .
C21 C22 1.421(9) .
C22 C23 1.344(9) .
C22 H22 0.9300 .
C23 N4 1.361(8) .
C23 H23 0.9300 .
Ag1 N4 2.224(4) 1_655
Ag1 N2 2.227(5) .
Ag1 O1W 2.579(5) .
N1 H1 0.8600 .
N3 H3 0.8600 .
O1W H1W 0.86(2) .
O1W H2W 0.85(2) .
N5 O5 1.216(9) .
N5 O3 1.234(8) .
N5 O4 1.240(9) .

loop_
_geom_torsion_atom_site_label_1
_geom_torsion_atom_site_label_2
_geom_torsion_atom_site_label_3
_geom_torsion_atom_site_label_4
_geom_torsion
_geom_torsion_site_symmetry_4
O1 C1 C2 N2 121.5(6) .
N1 C1 C2 N2 -59.3(6) .
O1 C1 C2 C3 -59.8(7) .
N1 C1 C2 C3 119.4(5) .
N2 C2 C3 C4 177.8(5) .
C1 C2 C3 C4 -0.8(8) .
N2 C2 C3 C8 -0.2(8) .
C1 C2 C3 C8 -178.9(5) .
C2 C3 C4 C5 -179.9(6) .
C8 C3 C4 C5 -1.9(9) .
C3 C4 C5 C6 0.9(10) .
C4 C5 C6 C7 1.1(12) .
C5 C6 C7 C8 -1.9(12) .
C6 C7 C8 C9 179.9(7) .
C6 C7 C8 C3 0.9(10) .
C4 C3 C8 C7 1.1(8) .
C2 C3 C8 C7 179.2(5) .
C4 C3 C8 C9 -178.0(6) .
C2 C3 C8 C9 0.2(8) .
C7 C8 C9 C10 179.8(7) .
C3 C8 C9 C10 -1.2(9) .
C8 C9 C10 N2 2.3(10) .
N1 C11 C12 C13 49.3(7) .
C11 C12 C13 N3 54.4(7) .
O2 C14 C15 N4 124.8(6) .
N3 C14 C15 N4 -56.0(7) .
O2 C14 C15 C16 -53.1(8) .
N3 C14 C15 C16 126.1(5) .
N4 C15 C16 C17 179.3(5) .
C14 C15 C16 C17 -2.9(8) .
N4 C15 C16 C21 0.8(7) .
C14 C15 C16 C21 178.5(4) .
C15 C16 C17 C18 179.7(5) .
C21 C16 C17 C18 -1.8(8) .
C16 C17 C18 C19 -0.2(10) .
C17 C18 C19 C20 1.2(10) .
C18 C19 C20 C21 0.0(10) .
C19 C20 C21 C22 179.5(6) .
C19 C20 C21 C16 -1.9(9) .
C15 C16 C21 C20 -178.5(5) .
C17 C16 C21 C20 2.8(8) .
C15 C16 C21 C22 0.1(7) .
C17 C16 C21 C22 -178.5(5) .
C20 C21 C22 C23 177.7(6) .
C16 C21 C22 C23 -0.8(8) .
C21 C22 C23 N4 0.8(9) .
O1 C1 N1 C11 2.4(9) .
C2 C1 N1 C11 -176.8(5) .
C12 C11 N1 C1 94.4(7) .
C3 C2 N2 C10 1.3(8) .
C1 C2 N2 C10 180.0(5) .
C3 C2 N2 Ag1 173.3(4) .
C1 C2 N2 Ag1 -8.1(7) .
C9 C10 N2 C2 -2.3(9) .
C9 C10 N2 Ag1 -174.9(5) .
O2 C14 N3 C13 1.0(10) .
C15 C14 N3 C13 -178.2(5) .
C12 C13 N3 C14 87.0(7) .
C16 C15 N4 C23 -0.9(8) .
C14 C15 N4 C23 -178.7(5) .
C16 C15 N4 Ag1 172.7(4) 1_455
C14 C15 N4 Ag1 -5.1(7) 1_455
C22 C23 N4 C15 0.1(9) .
C22 C23 N4 Ag1 -174.2(5) 1_455
